data_7026006
loop_
_publ_author_name
'Deacon, Glen B.'
'Junk, Peter C.'
'Moxey, Graeme J.'

_publ_section_title
;
 Synthesis of fluoro(aryloxo)alkaline earth metal cages by C-F bond
 activation.
;
_journal_issue 24
_journal_name_full 'Dalton transactions (Cambridge, England : 2003)'
_journal_page_first 5620
_journal_page_last 5622
_journal_paper_doi 10.1039/c0dt00122h
_journal_volume 39
_journal_year 2010
_chemical_formula_moiety 'C124 H172 F8 O20 Sr10, 4(C4 H10 O2)'
_chemical_formula_sum 'C140 H212 F8 O28 Sr10'
_chemical_formula_weight 3371.30
_chemical_name_systematic
;
?
;
_space_group_IT_number 14
_symmetry_cell_setting monoclinic
_symmetry_space_group_name_Hall '-P 2yn'
_symmetry_space_group_name_H-M 'P 1 21/n 1'
_atom_sites_solution_hydrogens geom
_atom_sites_solution_primary direct
_atom_sites_solution_secondary difmap
_audit_creation_method SHELXL-97
_cell_angle_alpha 90.00
_cell_angle_beta 98.327(2)
_cell_angle_gamma 90.00
_cell_formula_units_Z 4
_cell_length_a 22.4048(9)
_cell_length_b 23.1872(8)
_cell_length_c 28.5979(9)
_cell_measurement_reflns_used 8914
_cell_measurement_temperature 123(2)
_cell_measurement_theta_max 23.51
_cell_measurement_theta_min 2.27
_cell_volume 14700.1(9)
_computing_cell_refinement 'Bruker SMART (Bruker)'
_computing_data_collection 'Bruker SMART (Bruker)'
_computing_data_reduction 'Bruker SAINT (Bruker)'
_computing_molecular_graphics 'X-Seed (Barbour, 1999)'
_computing_publication_material 'CIFTAB (Sheldrick, 1997)'
_computing_structure_refinement 'SHELXL-97 (Sheldrick, 1997)'
_computing_structure_solution 'SHELXS-97 (Sheldrick, 1990)'
_diffrn_ambient_temperature 123(2)
_diffrn_measured_fraction_theta_full 0.999
_diffrn_measured_fraction_theta_max 0.999
_diffrn_measurement_device_type 'Bruker X8 Apex II CCD'
_diffrn_measurement_method 'phi and omega scans'
_diffrn_radiation_monochromator graphite
_diffrn_radiation_source 'fine-focus sealed tube'
_diffrn_radiation_type MoK\a
_diffrn_radiation_wavelength 0.71073
_diffrn_reflns_av_R_equivalents 0.2043
_diffrn_reflns_av_sigmaI/netI 0.2358
_diffrn_reflns_limit_h_max 27
_diffrn_reflns_limit_h_min -27
_diffrn_reflns_limit_k_max 28
_diffrn_reflns_limit_k_min -27
_diffrn_reflns_limit_l_max 34
_diffrn_reflns_limit_l_min -35
_diffrn_reflns_number 145003
_diffrn_reflns_theta_full 26.00
_diffrn_reflns_theta_max 26.00
_diffrn_reflns_theta_min 1.39
_exptl_absorpt_coefficient_mu 3.675
_exptl_absorpt_correction_T_max 0.7575
_exptl_absorpt_correction_T_min 0.7101
_exptl_absorpt_correction_type multi-scan
_exptl_absorpt_process_details Multi-scan
_exptl_crystal_colour colourless
_exptl_crystal_density_diffrn 1.523
_exptl_crystal_density_method 'not measured'
_exptl_crystal_description plate
_exptl_crystal_F_000 6912
_exptl_crystal_size_max 0.10
_exptl_crystal_size_mid 0.10
_exptl_crystal_size_min 0.08
_platon_squeeze_details
;
;
_refine_diff_density_max 1.370
_refine_diff_density_min -1.082
_refine_diff_density_rms 0.190
_refine_ls_extinction_method none
_refine_ls_goodness_of_fit_ref 0.928
_refine_ls_hydrogen_treatment constr
_refine_ls_matrix_type fullcycle
_refine_ls_number_parameters 1461
_refine_ls_number_reflns 28887
_refine_ls_number_restraints 0
_refine_ls_restrained_S_all 0.928
_refine_ls_R_factor_all 0.1974
_refine_ls_R_factor_gt 0.0929
_refine_ls_shift/su_max 0.048
_refine_ls_shift/su_mean 0.002
_refine_ls_structure_factor_coef Fsqd
_refine_ls_weighting_details 'calc w=1/[\s^2^(Fo^2^)+(0.1114P)^2^+0.0000P] where P=(Fo^2^+2Fc^2^)/3'
_refine_ls_weighting_scheme calc
_refine_ls_wR_factor_gt 0.2186
_refine_ls_wR_factor_ref 0.2549
_reflns_number_gt 11780
_reflns_number_total 28887
_reflns_threshold_expression >2sigma(I)
_cod_data_source_file c0dt00122h.txt
_cod_data_source_block compound2
_cod_depositor_comments
;
The following automatic conversions were performed:

'_exptl_absorpt_correction_type' value 'Multi-scan' changed to
'multi-scan' according to
/home/saulius/struct/CIF-dictionaries/cif_core.dic dictionary named
'cif_core.dic' version 2.4.2 from 2011-04-26.

Automatic conversion script
Id: cif_fix_values 1891 2012-01-12 08:04:46Z andrius 
;
_cod_original_sg_symbol_H-M P21/n
_cod_database_code 7026006

loop_
_symmetry_equiv_pos_as_xyz
'x, y, z'
'-x+1/2, y+1/2, -z+1/2'
'-x, -y, -z'
'x-1/2, -y-1/2, z-1/2'

loop_
_atom_site_label
_atom_site_type_symbol
_atom_site_fract_x
_atom_site_fract_y
_atom_site_fract_z
_atom_site_U_iso_or_equiv
_atom_site_adp_type
_atom_site_occupancy
_atom_site_symmetry_multiplicity
_atom_site_calc_flag
_atom_site_refinement_flags
Sr1 Sr 0.30812(5) 0.19762(4) -0.04994(4) 0.027 Uani 1 1 d .
F1 F 0.3090(3) 0.1135(2) 0.0027(2) 0.032 Uani 1 1 d .
O1 O 0.2589(4) 0.1772(3) -0.1314(3) 0.040 Uani 1 1 d .
C1 C 0.2883(5) 0.2025(6) -0.1643(4) 0.039 Uani 1 1 d .
Sr2 Sr 0.20541(5) 0.08297(4) 0.00420(4) 0.028 Uani 1 1 d .
F2 F 0.2516(3) 0.2762(2) -0.0200(2) 0.029 Uani 1 1 d .
O2 O 0.4132(3) 0.2268(3) -0.0511(3) 0.033 Uani 1 1 d .
C2 C 0.3172(5) 0.1667(6) -0.1939(4) 0.044 Uani 1 1 d .
Sr3 Sr 0.14835(5) 0.24405(4) -0.01832(4) 0.027 Uani 1 1 d .
F3 F 0.2983(3) 0.2187(2) 0.1139(2) 0.028 Uani 1 1 d .
O3 O 0.4609(3) 0.1695(3) 0.0772(3) 0.034 Uani 1 1 d .
C3 C 0.3453(6) 0.1928(7) -0.2291(5) 0.059 Uani 1 1 d .
H1 H 0.3636 0.1692 -0.2501 0.071 Uiso 1 1 calc R
Sr4 Sr 0.29729(5) 0.30144(4) 0.05992(4) 0.025 Uani 1 1 d .
F4 F 0.1459(3) 0.1612(2) 0.0335(2) 0.030 Uani 1 1 d .
O4 O 0.3526(3) 0.0622(3) 0.1409(3) 0.041 Uani 1 1 d .
C4 C 0.3471(6) 0.2546(6) -0.2342(5) 0.055 Uani 1 1 d .
Sr5 Sr 0.35535(5) 0.14128(4) 0.08228(4) 0.028 Uani 1 1 d .
F5 F 0.2045(2) 0.1655(2) -0.04831(19) 0.026 Uani 1 1 d .
O5 O 0.1810(3) 0.0975(3) 0.1586(3) 0.036 Uani 1 1 d .
C5 C 0.3167(7) 0.2845(6) -0.2049(5) 0.063 Uani 1 1 d .
H2 H 0.3145 0.3251 -0.2090 0.075 Uiso 1 1 calc R
Sr6 Sr 0.19327(5) 0.18713(4) 0.11355(4) 0.024 Uani 1 1 d .
F6 F 0.3550(2) 0.2251(2) 0.03035(19) 0.023 Uani 1 1 d .
O6 O 0.1477(3) 0.2748(3) 0.1466(2) 0.029 Uani 1 1 d .
C6 C 0.2885(6) 0.2616(6) -0.1697(4) 0.050 Uani 1 1 d .
Sr7 Sr 0.15731(5) 0.14129(5) -0.12750(4) 0.034 Uani 1 1 d .
F7 F 0.1940(2) 0.2709(2) 0.06099(18) 0.022 Uani 1 1 d .
O7 O 0.0888(3) 0.3216(3) 0.0117(3) 0.034 Uani 1 1 d .
C7 C 0.3175(6) 0.1024(6) -0.1899(5) 0.063 Uani 1 1 d .
H3 H 0.3255 0.0914 -0.1565 0.094 Uiso 1 1 calc R
H4 H 0.3489 0.0865 -0.2066 0.094 Uiso 1 1 calc R
H5 H 0.2781 0.0873 -0.2039 0.094 Uiso 1 1 calc R
Sr8 Sr 0.45800(5) 0.25517(5) 0.02814(4) 0.030 Uani 1 1 d .
F8 F 0.2520(3) 0.1102(2) 0.08387(19) 0.026 Uani 1 1 d .
O8 O 0.1018(3) 0.2212(4) -0.0992(3) 0.042 Uani 1 1 d .
C8 C 0.3812(8) 0.2805(8) -0.2710(5) 0.092 Uani 1 1 d .
H6 H 0.4234 0.2865 -0.2573 0.139 Uiso 1 1 calc R
H7 H 0.3630 0.3176 -0.2815 0.139 Uiso 1 1 calc R
H8 H 0.3793 0.2543 -0.2980 0.139 Uiso 1 1 calc R
Sr9 Sr 0.13891(5) 0.35117(4) 0.08803(4) 0.027 Uani 1 1 d .
O9 O 0.2393(3) 0.3867(3) 0.0795(3) 0.030 Uani 1 1 d .
C9 C 0.2592(7) 0.3003(6) -0.1374(5) 0.063 Uani 1 1 d .
H9 H 0.2878 0.3083 -0.1089 0.095 Uiso 1 1 calc R
H10 H 0.2234 0.2811 -0.1287 0.095 Uiso 1 1 calc R
H11 H 0.2473 0.3366 -0.1537 0.095 Uiso 1 1 calc R
Sr10 Sr 0.25190(5) 0.02646(4) 0.13434(4) 0.031 Uani 1 1 d .
O10 O 0.4033(3) 0.3316(3) 0.0638(2) 0.030 Uani 1 1 d .
C10 C 0.4365(5) 0.2077(5) -0.0894(4) 0.034 Uani 1 1 d .
O11 O 0.2184(3) -0.0053(3) 0.0537(3) 0.032 Uani 1 1 d .
C11 C 0.4436(5) 0.1469(5) -0.0946(4) 0.036 Uani 1 1 d .
O12 O 0.1561(3) 0.0569(3) -0.0768(3) 0.035 Uani 1 1 d .
C12 C 0.4686(5) 0.1257(6) -0.1334(5) 0.046 Uani 1 1 d .
H12 H 0.4742 0.0853 -0.1365 0.055 Uiso 1 1 calc R
O13 O 0.1280(4) 0.1458(5) -0.2207(3) 0.073 Uani 1 1 d .
C13 C 0.4863(6) 0.1650(6) -0.1689(4) 0.046 Uani 1 1 d .
O14 O 0.0560(4) 0.0911(4) -0.1668(3) 0.047 Uani 1 1 d .
C14 C 0.4773(5) 0.2227(5) -0.1602(4) 0.038 Uani 1 1 d .
H13 H 0.4871 0.2493 -0.1832 0.046 Uiso 1 1 calc R
O15 O 0.5466(4) 0.3087(4) 0.0814(3) 0.047 Uani 1 1 d .
C15 C 0.4554(5) 0.2455(6) -0.1217(4) 0.041 Uani 1 1 d .
O16 O 0.5665(4) 0.2518(5) 0.0004(3) 0.066 Uani 1 1 d .
C16 C 0.4238(6) 0.1027(5) -0.0599(4) 0.049 Uani 1 1 d .
H14 H 0.4262 0.1201 -0.0285 0.074 Uiso 1 1 calc R
H15 H 0.4503 0.0690 -0.0583 0.074 Uiso 1 1 calc R
H16 H 0.3821 0.0907 -0.0709 0.074 Uiso 1 1 calc R
O17 O 0.2309(4) -0.0403(3) 0.2061(3) 0.046 Uani 1 1 d .
C17 C 0.5092(6) 0.1422(6) -0.2104(4) 0.055 Uani 1 1 d .
H17 H 0.4863 0.1588 -0.2390 0.083 Uiso 1 1 calc R
H18 H 0.5048 0.1001 -0.2112 0.083 Uiso 1 1 calc R
H19 H 0.5519 0.1523 -0.2088 0.083 Uiso 1 1 calc R
O18 O 0.3111(4) -0.0732(3) 0.1460(3) 0.045 Uani 1 1 d .
C18 C 0.4444(7) 0.3093(5) -0.1156(5) 0.059 Uani 1 1 d .
H20 H 0.4028 0.3153 -0.1097 0.088 Uiso 1 1 calc R
H21 H 0.4509 0.3299 -0.1443 0.088 Uiso 1 1 calc R
H22 H 0.4724 0.3240 -0.0887 0.088 Uiso 1 1 calc R
O19 O 0.0974(3) 0.4566(3) 0.0619(3) 0.037 Uani 1 1 d .
C19 C 0.5115(6) 0.1614(5) 0.1048(5) 0.046 Uani 1 1 d .
O20 O 0.0624(4) 0.4022(3) 0.1378(3) 0.042 Uani 1 1 d .
C20 C 0.5614(6) 0.1364(6) 0.0869(5) 0.054 Uani 1 1 d .
C21 C 0.6175(6) 0.1287(7) 0.1179(6) 0.080 Uani 1 1 d .
H23 H 0.6509 0.1126 0.1055 0.096 Uiso 1 1 calc R
C22 C 0.6241(7) 0.1434(7) 0.1637(6) 0.077 Uani 1 1 d .
C23 C 0.5752(7) 0.1702(6) 0.1809(5) 0.063 Uani 1 1 d .
H24 H 0.5800 0.1831 0.2127 0.076 Uiso 1 1 calc R
C24 C 0.5197(6) 0.1782(6) 0.1523(5) 0.049 Uani 1 1 d .
C25 C 0.5552(7) 0.1136(8) 0.0368(5) 0.086 Uani 1 1 d .
H25 H 0.5951 0.1118 0.0267 0.129 Uiso 1 1 calc R
H26 H 0.5291 0.1394 0.0158 0.129 Uiso 1 1 calc R
H27 H 0.5374 0.0749 0.0356 0.129 Uiso 1 1 calc R
C26 C 0.6825(8) 0.1316(10) 0.1956(7) 0.142 Uani 1 1 d .
H28 H 0.7131 0.1192 0.1765 0.213 Uiso 1 1 calc R
H29 H 0.6762 0.1011 0.2181 0.213 Uiso 1 1 calc R
H30 H 0.6961 0.1668 0.2129 0.213 Uiso 1 1 calc R
C27 C 0.4690(6) 0.2047(6) 0.1716(5) 0.063 Uani 1 1 d .
H31 H 0.4464 0.2296 0.1476 0.094 Uiso 1 1 calc R
H32 H 0.4844 0.2278 0.1995 0.094 Uiso 1 1 calc R
H33 H 0.4424 0.1744 0.1806 0.094 Uiso 1 1 calc R
C28 C 0.4047(6) 0.0513(5) 0.1697(4) 0.041 Uani 1 1 d .
C29 C 0.4570(6) 0.0334(5) 0.1523(4) 0.046 Uani 1 1 d .
C30 C 0.5098(6) 0.0250(6) 0.1822(5) 0.060 Uani 1 1 d .
H34 H 0.5447 0.0130 0.1696 0.072 Uiso 1 1 calc R
C31 C 0.5135(7) 0.0336(6) 0.2307(6) 0.069 Uani 1 1 d .
C32 C 0.4642(8) 0.0519(6) 0.2479(5) 0.070 Uani 1 1 d .
H35 H 0.4672 0.0589 0.2808 0.084 Uiso 1 1 calc R
C33 C 0.4068(6) 0.0615(6) 0.2187(5) 0.054 Uani 1 1 d .
C34 C 0.4531(7) 0.0240(6) 0.0988(5) 0.070 Uani 1 1 d .
H36 H 0.4934 0.0153 0.0911 0.104 Uiso 1 1 calc R
H37 H 0.4377 0.0591 0.0821 0.104 Uiso 1 1 calc R
H38 H 0.4259 -0.0082 0.0891 0.104 Uiso 1 1 calc R
C35 C 0.5729(8) 0.0255(9) 0.2662(6) 0.117 Uani 1 1 d .
H39 H 0.6047 0.0499 0.2565 0.176 Uiso 1 1 calc R
H40 H 0.5855 -0.0150 0.2662 0.176 Uiso 1 1 calc R
H41 H 0.5658 0.0365 0.2980 0.176 Uiso 1 1 calc R
C36 C 0.3529(6) 0.0789(7) 0.2391(5) 0.066 Uani 1 1 d .
H42 H 0.3629 0.0815 0.2735 0.099 Uiso 1 1 calc R
H43 H 0.3209 0.0503 0.2309 0.099 Uiso 1 1 calc R
H44 H 0.3390 0.1166 0.2263 0.099 Uiso 1 1 calc R
C37 C 0.1331(5) 0.0896(4) 0.1815(4) 0.032 Uani 1 1 d .
C38 C 0.0758(6) 0.0759(5) 0.1555(4) 0.039 Uani 1 1 d .
C39 C 0.0257(6) 0.0686(5) 0.1789(5) 0.052 Uani 1 1 d .
H45 H -0.0124 0.0612 0.1606 0.063 Uiso 1 1 calc R
C40 C 0.0292(6) 0.0717(6) 0.2280(5) 0.053 Uani 1 1 d .
C41 C 0.0871(7) 0.0842(5) 0.2522(5) 0.049 Uani 1 1 d .
H46 H 0.0915 0.0864 0.2856 0.059 Uiso 1 1 calc R
C42 C 0.1380(5) 0.0934(5) 0.2312(4) 0.039 Uani 1 1 d .
C43 C 0.0696(6) 0.0748(6) 0.1021(4) 0.050 Uani 1 1 d .
H47 H 0.0664 0.1144 0.0899 0.076 Uiso 1 1 calc R
H48 H 0.0332 0.0532 0.0893 0.076 Uiso 1 1 calc R
H49 H 0.1051 0.0562 0.0923 0.076 Uiso 1 1 calc R
C44 C -0.0274(7) 0.0609(7) 0.2530(6) 0.086 Uani 1 1 d .
H50 H -0.0199 0.0276 0.2742 0.129 Uiso 1 1 calc R
H51 H -0.0625 0.0531 0.2291 0.129 Uiso 1 1 calc R
H52 H -0.0351 0.0951 0.2713 0.129 Uiso 1 1 calc R
C45 C 0.1984(6) 0.1062(6) 0.2589(4) 0.056 Uani 1 1 d .
H53 H 0.1933 0.1180 0.2910 0.084 Uiso 1 1 calc R
H54 H 0.2177 0.1374 0.2435 0.084 Uiso 1 1 calc R
H55 H 0.2237 0.0716 0.2604 0.084 Uiso 1 1 calc R
C46 C 0.1466(5) 0.2642(4) 0.1917(4) 0.021 Uani 1 1 d .
C47 C 0.0968(5) 0.2417(5) 0.2078(4) 0.038 Uani 1 1 d .
C48 C 0.0969(6) 0.2322(5) 0.2541(5) 0.046 Uani 1 1 d .
H56 H 0.0607 0.2184 0.2638 0.056 Uiso 1 1 calc R
C49 C 0.1460(7) 0.2411(5) 0.2889(5) 0.060 Uani 1 1 d .
C50 C 0.1987(6) 0.2620(5) 0.2721(4) 0.041 Uani 1 1 d .
H57 H 0.2341 0.2682 0.2942 0.049 Uiso 1 1 calc R
C51 C 0.2006(6) 0.2739(5) 0.2242(4) 0.041 Uani 1 1 d .
C52 C 0.0416(6) 0.2311(6) 0.1750(5) 0.062 Uani 1 1 d .
H58 H 0.0129 0.2097 0.1912 0.093 Uiso 1 1 calc R
H59 H 0.0511 0.2084 0.1481 0.093 Uiso 1 1 calc R
H60 H 0.0237 0.2680 0.1637 0.093 Uiso 1 1 calc R
C53 C 0.1480(9) 0.2295(7) 0.3416(5) 0.086 Uani 1 1 d .
H61 H 0.1487 0.1878 0.3473 0.130 Uiso 1 1 calc R
H62 H 0.1122 0.2462 0.3524 0.130 Uiso 1 1 calc R
H63 H 0.1843 0.2471 0.3591 0.130 Uiso 1 1 calc R
C54 C 0.2564(5) 0.2950(5) 0.2070(4) 0.044 Uani 1 1 d .
H64 H 0.2875 0.3025 0.2341 0.066 Uiso 1 1 calc R
H65 H 0.2474 0.3307 0.1890 0.066 Uiso 1 1 calc R
H66 H 0.2709 0.2657 0.1867 0.066 Uiso 1 1 calc R
C55 C 0.0381(6) 0.3399(5) -0.0164(4) 0.038 Uani 1 1 d .
C56 C 0.0442(5) 0.3658(5) -0.0611(4) 0.039 Uani 1 1 d .
C57 C -0.0078(6) 0.3820(5) -0.0891(5) 0.047 Uani 1 1 d .
H67 H -0.0047 0.3984 -0.1191 0.057 Uiso 1 1 calc R
C58 C -0.0651(6) 0.3759(5) -0.0763(5) 0.044 Uani 1 1 d .
C59 C -0.0685(5) 0.3528(5) -0.0304(4) 0.039 Uani 1 1 d .
H68 H -0.1066 0.3500 -0.0196 0.047 Uiso 1 1 calc R
C60 C -0.0189(5) 0.3352(5) -0.0025(4) 0.036 Uani 1 1 d .
C61 C 0.1045(6) 0.3716(6) -0.0779(5) 0.053 Uani 1 1 d .
H69 H 0.1019 0.4007 -0.1029 0.080 Uiso 1 1 calc R
H70 H 0.1161 0.3344 -0.0902 0.080 Uiso 1 1 calc R
H71 H 0.1349 0.3834 -0.0514 0.080 Uiso 1 1 calc R
C62 C -0.1219(6) 0.3922(7) -0.1091(6) 0.086 Uani 1 1 d .
H72 H -0.1125 0.3970 -0.1413 0.129 Uiso 1 1 calc R
H73 H -0.1380 0.4284 -0.0984 0.129 Uiso 1 1 calc R
H74 H -0.1521 0.3616 -0.1088 0.129 Uiso 1 1 calc R
C63 C -0.0225(6) 0.3083(5) 0.0470(5) 0.057 Uani 1 1 d .
H75 H -0.0645 0.2985 0.0494 0.086 Uiso 1 1 calc R
H76 H -0.0076 0.3361 0.0717 0.086 Uiso 1 1 calc R
H77 H 0.0023 0.2733 0.0510 0.086 Uiso 1 1 calc R
C64 C 0.0461(6) 0.2353(5) -0.1196(5) 0.045 Uani 1 1 d .
C65 C 0.0375(7) 0.2651(7) -0.1642(5) 0.071 Uani 1 1 d .
C66 C -0.0234(9) 0.2755(6) -0.1852(5) 0.094 Uani 1 1 d .
H78 H -0.0304 0.2953 -0.2145 0.112 Uiso 1 1 calc R
C67 C -0.0731(8) 0.2581(7) -0.1646(7) 0.090 Uani 1 1 d .
C68 C -0.0622(7) 0.2329(6) -0.1233(6) 0.071 Uani 1 1 d .
H79 H -0.0957 0.2220 -0.1083 0.085 Uiso 1 1 calc R
C69 C -0.0038(6) 0.2207(5) -0.0996(5) 0.052 Uani 1 1 d .
C70 C 0.0923(10) 0.2856(9) -0.1861(5) 0.130 Uani 1 1 d .
H80 H 0.1278 0.2867 -0.1617 0.195 Uiso 1 1 calc R
H81 H 0.0845 0.3243 -0.1993 0.195 Uiso 1 1 calc R
H82 H 0.0997 0.2590 -0.2112 0.195 Uiso 1 1 calc R
C71 C -0.1358(8) 0.2682(7) -0.1928(7) 0.130 Uani 1 1 d .
H83 H -0.1535 0.3032 -0.1813 0.195 Uiso 1 1 calc R
H84 H -0.1618 0.2351 -0.1888 0.195 Uiso 1 1 calc R
H85 H -0.1322 0.2728 -0.2264 0.195 Uiso 1 1 calc R
C72 C 0.0029(6) 0.1927(5) -0.0524(5) 0.056 Uani 1 1 d .
H86 H 0.0348 0.1635 -0.0504 0.084 Uiso 1 1 calc R
H87 H -0.0352 0.1743 -0.0480 0.084 Uiso 1 1 calc R
H88 H 0.0136 0.2219 -0.0278 0.084 Uiso 1 1 calc R
C73 C 0.2525(5) 0.4426(5) 0.0739(4) 0.034 Uani 1 1 d .
C74 C 0.2463(5) 0.4827(5) 0.1088(4) 0.032 Uani 1 1 d .
C75 C 0.2593(5) 0.5407(5) 0.1027(5) 0.041 Uani 1 1 d .
H89 H 0.2570 0.5673 0.1277 0.049 Uiso 1 1 calc R
C76 C 0.2754(5) 0.5599(5) 0.0605(5) 0.047 Uani 1 1 d .
C77 C 0.2813(6) 0.5199(5) 0.0250(5) 0.054 Uani 1 1 d .
H90 H 0.2933 0.5327 -0.0038 0.065 Uiso 1 1 calc R
C78 C 0.2699(5) 0.4618(5) 0.0310(4) 0.036 Uani 1 1 d .
C79 C 0.2268(6) 0.4633(5) 0.1541(4) 0.047 Uani 1 1 d .
H91 H 0.2320 0.4949 0.1771 0.070 Uiso 1 1 calc R
H92 H 0.2514 0.4303 0.1667 0.070 Uiso 1 1 calc R
H93 H 0.1843 0.4519 0.1483 0.070 Uiso 1 1 calc R
C80 C 0.2826(8) 0.6246(6) 0.0509(6) 0.084 Uani 1 1 d .
H94 H 0.2646 0.6471 0.0743 0.125 Uiso 1 1 calc R
H95 H 0.2623 0.6338 0.0191 0.125 Uiso 1 1 calc R
H96 H 0.3256 0.6340 0.0532 0.125 Uiso 1 1 calc R
C81 C 0.2778(6) 0.4207(5) -0.0086(4) 0.044 Uani 1 1 d .
H97 H 0.2435 0.3940 -0.0136 0.066 Uiso 1 1 calc R
H98 H 0.3152 0.3988 -0.0003 0.066 Uiso 1 1 calc R
H99 H 0.2797 0.4426 -0.0377 0.066 Uiso 1 1 calc R
C82 C 0.4139(5) 0.3875(5) 0.0750(4) 0.038 Uani 1 1 d .
C83 C 0.4037(5) 0.4093(5) 0.1178(5) 0.042 Uani 1 1 d .
C84 C 0.4138(5) 0.4686(5) 0.1267(5) 0.042 Uani 1 1 d .
H100 H 0.4071 0.4843 0.1561 0.051 Uiso 1 1 calc R
C85 C 0.4334(5) 0.5042(5) 0.0932(5) 0.042 Uani 1 1 d .
C86 C 0.4457(5) 0.4820(6) 0.0509(4) 0.048 Uani 1 1 d .
H101 H 0.4612 0.5062 0.0287 0.057 Uiso 1 1 calc R
C87 C 0.4350(6) 0.4236(6) 0.0411(5) 0.048 Uani 1 1 d .
C88 C 0.3804(5) 0.3728(5) 0.1541(4) 0.046 Uani 1 1 d .
H102 H 0.3366 0.3776 0.1516 0.069 Uiso 1 1 calc R
H103 H 0.3995 0.3847 0.1856 0.069 Uiso 1 1 calc R
H104 H 0.3899 0.3323 0.1489 0.069 Uiso 1 1 calc R
C89 C 0.4443(7) 0.5685(6) 0.1034(6) 0.079 Uani 1 1 d .
H105 H 0.4179 0.5818 0.1257 0.118 Uiso 1 1 calc R
H106 H 0.4355 0.5904 0.0738 0.118 Uiso 1 1 calc R
H107 H 0.4865 0.5746 0.1171 0.118 Uiso 1 1 calc R
C90 C 0.4492(6) 0.3994(6) -0.0054(4) 0.049 Uani 1 1 d .
H108 H 0.4871 0.3777 0.0001 0.074 Uiso 1 1 calc R
H109 H 0.4532 0.4311 -0.0274 0.074 Uiso 1 1 calc R
H110 H 0.4165 0.3737 -0.0191 0.074 Uiso 1 1 calc R
C91 C 0.2186(5) -0.0606(5) 0.0381(4) 0.035 Uani 1 1 d .
C92 C 0.1844(5) -0.1019(5) 0.0585(4) 0.036 Uani 1 1 d .
C93 C 0.1871(6) -0.1594(5) 0.0439(5) 0.051 Uani 1 1 d .
H111 H 0.1656 -0.1879 0.0586 0.061 Uiso 1 1 calc R
C94 C 0.2210(6) -0.1766(5) 0.0074(5) 0.052 Uani 1 1 d .
C95 C 0.2539(5) -0.1338(5) -0.0104(4) 0.038 Uani 1 1 d .
H112 H 0.2778 -0.1437 -0.0341 0.046 Uiso 1 1 calc R
C96 C 0.2539(5) -0.0767(5) 0.0048(4) 0.035 Uani 1 1 d .
C97 C 0.1485(6) -0.0866(5) 0.0964(4) 0.054 Uani 1 1 d .
H113 H 0.1282 -0.0496 0.0890 0.081 Uiso 1 1 calc R
H114 H 0.1753 -0.0835 0.1266 0.081 Uiso 1 1 calc R
H115 H 0.1183 -0.1166 0.0988 0.081 Uiso 1 1 calc R
C98 C 0.2228(7) -0.2385(5) -0.0075(6) 0.080 Uani 1 1 d .
H116 H 0.2254 -0.2404 -0.0414 0.120 Uiso 1 1 calc R
H117 H 0.1861 -0.2581 -0.0012 0.120 Uiso 1 1 calc R
H118 H 0.2582 -0.2574 0.0102 0.120 Uiso 1 1 calc R
C99 C 0.2881(5) -0.0318(5) -0.0194(4) 0.043 Uani 1 1 d .
H119 H 0.2605 -0.0129 -0.0444 0.064 Uiso 1 1 calc R
H120 H 0.3207 -0.0505 -0.0331 0.064 Uiso 1 1 calc R
H121 H 0.3052 -0.0029 0.0038 0.064 Uiso 1 1 calc R
C100 C 0.1418(5) 0.0009(5) -0.0827(4) 0.032 Uani 1 1 d .
C101 C 0.1066(5) -0.0271(5) -0.0549(4) 0.037 Uani 1 1 d .
C102 C 0.0949(5) -0.0880(5) -0.0612(4) 0.044 Uani 1 1 d .
H122 H 0.0726 -0.1078 -0.0403 0.052 Uiso 1 1 calc R
C103 C 0.1156(6) -0.1171(5) -0.0966(5) 0.045 Uani 1 1 d .
C104 C 0.1502(6) -0.0878(5) -0.1253(5) 0.048 Uani 1 1 d .
H123 H 0.1650 -0.1085 -0.1499 0.058 Uiso 1 1 calc R
C105 C 0.1636(6) -0.0315(6) -0.1201(4) 0.043 Uani 1 1 d .
C106 C 0.0811(5) 0.0044(6) -0.0168(4) 0.050 Uani 1 1 d .
H124 H 0.1109 0.0051 0.0119 0.075 Uiso 1 1 calc R
H125 H 0.0445 -0.0153 -0.0101 0.075 Uiso 1 1 calc R
H126 H 0.0711 0.0440 -0.0271 0.075 Uiso 1 1 calc R
C107 C 0.1073(7) -0.1818(5) -0.1024(5) 0.069 Uani 1 1 d .
H127 H 0.0764 -0.1897 -0.1295 0.104 Uiso 1 1 calc R
H128 H 0.0947 -0.1980 -0.0737 0.104 Uiso 1 1 calc R
H129 H 0.1455 -0.1994 -0.1077 0.104 Uiso 1 1 calc R
C108 C 0.2012(6) 0.0010(6) -0.1513(5) 0.064 Uani 1 1 d .
H130 H 0.2196 -0.0264 -0.1711 0.096 Uiso 1 1 calc R
H131 H 0.2330 0.0226 -0.1316 0.096 Uiso 1 1 calc R
H132 H 0.1754 0.0279 -0.1715 0.096 Uiso 1 1 calc R
C109 C 0.1677(7) 0.1649(8) -0.2552(5) 0.086 Uani 1 1 d .
H133 H 0.1776 0.1318 -0.2739 0.129 Uiso 1 1 calc R
H134 H 0.2049 0.1813 -0.2381 0.129 Uiso 1 1 calc R
H135 H 0.1467 0.1942 -0.2762 0.129 Uiso 1 1 calc R
C110 C 0.0791(7) 0.1118(9) -0.2449(5) 0.103 Uani 1 1 d .
H136 H 0.0919 0.0715 -0.2490 0.124 Uiso 1 1 calc R
H137 H 0.0641 0.1284 -0.2763 0.124 Uiso 1 1 calc R
C111 C 0.0313(7) 0.1148(8) -0.2125(5) 0.087 Uani 1 1 d .
H138 H 0.0189 0.1554 -0.2088 0.105 Uiso 1 1 calc R
H139 H -0.0047 0.0925 -0.2262 0.105 Uiso 1 1 calc R
C112 C 0.0101(6) 0.0772(5) -0.1383(5) 0.051 Uani 1 1 d .
H140 H -0.0128 0.1121 -0.1332 0.077 Uiso 1 1 calc R
H141 H 0.0290 0.0620 -0.1078 0.077 Uiso 1 1 calc R
H142 H -0.0172 0.0482 -0.1545 0.077 Uiso 1 1 calc R
C113 C 0.5438(6) 0.3267(8) 0.1272(5) 0.077 Uani 1 1 d .
H143 H 0.5557 0.2949 0.1492 0.116 Uiso 1 1 calc R
H144 H 0.5025 0.3387 0.1299 0.116 Uiso 1 1 calc R
H145 H 0.5713 0.3594 0.1349 0.116 Uiso 1 1 calc R
C114 C 0.6057(6) 0.2905(8) 0.0781(5) 0.077 Uani 1 1 d .
H146 H 0.6131 0.2520 0.0928 0.093 Uiso 1 1 calc R
H147 H 0.6352 0.3180 0.0946 0.093 Uiso 1 1 calc R
C115 C 0.6121(6) 0.2877(8) 0.0248(5) 0.077 Uani 1 1 d .
H148 H 0.6087 0.3270 0.0112 0.093 Uiso 1 1 calc R
H149 H 0.6524 0.2722 0.0211 0.093 Uiso 1 1 calc R
C116 C 0.5836(6) 0.2346(8) -0.0441(5) 0.077 Uani 1 1 d .
H150 H 0.5957 0.2687 -0.0607 0.116 Uiso 1 1 calc R
H151 H 0.5493 0.2160 -0.0635 0.116 Uiso 1 1 calc R
H152 H 0.6174 0.2075 -0.0386 0.116 Uiso 1 1 calc R
C117 C 0.1746(6) -0.0479(6) 0.2215(4) 0.052 Uani 1 1 d .
H153 H 0.1566 -0.0843 0.2090 0.078 Uiso 1 1 calc R
H154 H 0.1479 -0.0158 0.2102 0.078 Uiso 1 1 calc R
H155 H 0.1800 -0.0489 0.2561 0.078 Uiso 1 1 calc R
C118 C 0.2665(7) -0.0910(7) 0.2169(6) 0.080 Uani 1 1 d .
H156 H 0.2767 -0.0956 0.2515 0.096 Uiso 1 1 calc R
H157 H 0.2437 -0.1255 0.2040 0.096 Uiso 1 1 calc R
C119 C 0.3187(7) -0.0855(6) 0.1967(5) 0.072 Uani 1 1 d .
H158 H 0.3421 -0.1217 0.2024 0.087 Uiso 1 1 calc R
H159 H 0.3433 -0.0543 0.2133 0.087 Uiso 1 1 calc R
C120 C 0.3479(7) -0.0965(6) 0.1175(5) 0.073 Uani 1 1 d .
H160 H 0.3884 -0.0801 0.1252 0.110 Uiso 1 1 calc R
H161 H 0.3320 -0.0880 0.0844 0.110 Uiso 1 1 calc R
H162 H 0.3498 -0.1384 0.1221 0.110 Uiso 1 1 calc R
C121 C 0.1075(5) 0.4813(5) 0.0172(4) 0.038 Uani 1 1 d .
H163 H 0.0812 0.4622 -0.0087 0.058 Uiso 1 1 calc R
H164 H 0.1497 0.4757 0.0130 0.058 Uiso 1 1 calc R
H165 H 0.0983 0.5226 0.0169 0.058 Uiso 1 1 calc R
C122 C 0.0359(6) 0.4650(5) 0.0702(4) 0.051 Uani 1 1 d .
H166 H 0.0091 0.4360 0.0525 0.061 Uiso 1 1 calc R
H167 H 0.0216 0.5039 0.0596 0.061 Uiso 1 1 calc R
C123 C 0.0353(6) 0.4584(5) 0.1229(4) 0.053 Uani 1 1 d .
H168 H 0.0588 0.4899 0.1403 0.063 Uiso 1 1 calc R
H169 H -0.0066 0.4603 0.1300 0.063 Uiso 1 1 calc R
C124 C 0.0582(7) 0.3926(6) 0.1861(4) 0.064 Uani 1 1 d .
H170 H 0.0833 0.4207 0.2055 0.096 Uiso 1 1 calc R
H171 H 0.0722 0.3535 0.1949 0.096 Uiso 1 1 calc R
H172 H 0.0161 0.3968 0.1913 0.096 Uiso 1 1 calc R

loop_
_atom_site_aniso_label
_atom_site_aniso_U_11
_atom_site_aniso_U_22
_atom_site_aniso_U_33
_atom_site_aniso_U_23
_atom_site_aniso_U_13
_atom_site_aniso_U_12
Sr1 0.024 0.034 0.024 -0.003 0.011 -0.001
F1 0.033 0.028 0.034 0.000 0.005 -0.001
O1 0.048 0.050 0.023 -0.005 0.014 -0.010
C1 0.033 0.068 0.017 0.006 0.007 -0.011
Sr2 0.028 0.029 0.028 -0.001 0.009 -0.002
F2 0.029 0.028 0.032 -0.005 0.006 -0.003
O2 0.036 0.032 0.034 -0.006 0.013 0.001
C2 0.027 0.080 0.029 -0.006 0.018 -0.015
Sr3 0.023 0.032 0.026 0.000 0.006 0.001
F3 0.024 0.024 0.039 0.006 0.013 0.003
O3 0.013 0.052 0.037 0.012 -0.003 0.005
C3 0.031 0.110 0.043 -0.013 0.024 -0.018
Sr4 0.020 0.029 0.027 -0.003 0.010 -0.001
F4 0.032 0.038 0.025 0.000 0.017 0.002
O4 0.029 0.040 0.047 0.007 -0.013 0.004
C4 0.038 0.081 0.047 0.004 0.004 -0.008
Sr5 0.022 0.035 0.028 0.000 0.009 0.004
F5 0.021 0.030 0.028 -0.001 0.009 -0.004
O5 0.036 0.046 0.029 0.005 0.016 0.013
C5 0.078 0.053 0.056 0.010 0.006 -0.008
Sr6 0.019 0.028 0.025 0.001 0.010 0.003
F6 0.016 0.031 0.024 -0.002 0.004 0.001
O6 0.025 0.045 0.020 0.002 0.017 0.009
C6 0.062 0.056 0.038 -0.001 0.028 -0.008
Sr7 0.034 0.045 0.024 -0.004 0.005 -0.008
F7 0.019 0.027 0.021 0.003 0.008 0.001
O7 0.027 0.039 0.034 -0.003 -0.002 0.011
C7 0.049 0.076 0.069 -0.005 0.033 -0.002
Sr8 0.018 0.045 0.029 -0.004 0.012 -0.002
F8 0.024 0.028 0.027 0.000 0.006 0.001
O8 0.027 0.071 0.026 -0.007 0.001 0.003
C8 0.103 0.134 0.045 0.032 0.027 -0.039
Sr9 0.021 0.031 0.030 0.002 0.011 0.005
O9 0.029 0.022 0.041 -0.008 0.006 -0.003
C9 0.073 0.047 0.077 0.004 0.032 -0.010
Sr10 0.034 0.030 0.030 0.004 0.012 0.005
O10 0.034 0.030 0.028 -0.008 0.007 -0.005
C10 0.032 0.048 0.024 -0.010 0.012 0.011
O11 0.044 0.021 0.034 -0.001 0.013 0.003
C11 0.024 0.060 0.026 0.009 0.012 0.006
O12 0.039 0.028 0.039 -0.008 0.012 -0.008
C12 0.026 0.051 0.065 0.002 0.022 0.009
O13 0.050 0.136 0.034 0.011 0.005 -0.017
C13 0.043 0.056 0.044 0.011 0.021 0.009
O14 0.038 0.059 0.038 -0.005 -0.012 -0.009
C14 0.031 0.051 0.035 0.003 0.016 -0.005
O15 0.027 0.083 0.031 -0.007 0.007 -0.004
C15 0.025 0.063 0.038 0.006 0.015 -0.001
O16 0.023 0.139 0.041 -0.010 0.015 -0.003
C16 0.064 0.043 0.049 0.003 0.036 0.015
O17 0.058 0.037 0.045 0.013 0.018 0.012
C17 0.062 0.081 0.029 -0.011 0.025 0.014
O18 0.055 0.050 0.033 0.006 0.013 0.022
C18 0.083 0.054 0.043 -0.012 0.020 -0.035
O19 0.034 0.042 0.038 0.016 0.011 0.014
C19 0.039 0.056 0.047 0.019 0.021 0.007
O20 0.049 0.050 0.034 0.012 0.028 0.025
C20 0.039 0.074 0.052 0.017 0.013 0.010
C21 0.029 0.114 0.091 -0.004 -0.007 0.034
C22 0.064 0.100 0.058 0.003 -0.023 0.004
C23 0.066 0.073 0.047 0.003 0.001 -0.013
C24 0.031 0.070 0.044 0.003 0.000 -0.004
C25 0.076 0.129 0.050 -0.013 -0.004 0.049
C26 0.082 0.196 0.126 -0.032 -0.062 0.060
C27 0.067 0.086 0.039 0.006 0.019 0.000
C28 0.043 0.042 0.040 -0.001 0.010 -0.009
C29 0.063 0.039 0.036 0.000 0.006 0.013
C30 0.036 0.062 0.077 0.000 -0.009 0.014
C31 0.061 0.046 0.089 0.004 -0.025 0.007
C32 0.095 0.066 0.040 0.004 -0.023 -0.003
C33 0.047 0.073 0.040 0.008 0.000 -0.015
C34 0.053 0.067 0.088 -0.022 0.007 0.018
C35 0.068 0.168 0.104 -0.014 -0.030 -0.023
C36 0.058 0.098 0.045 0.018 0.014 0.000
C37 0.041 0.023 0.034 0.009 0.016 0.007
C38 0.042 0.029 0.050 0.002 0.022 0.002
C39 0.034 0.056 0.069 -0.005 0.015 -0.010
C40 0.045 0.056 0.064 0.010 0.025 -0.007
C41 0.078 0.036 0.037 0.002 0.024 -0.006
C42 0.029 0.058 0.035 -0.004 0.025 0.001
C43 0.050 0.071 0.030 0.003 0.008 -0.002
C44 0.077 0.094 0.096 0.026 0.042 0.005
C45 0.049 0.084 0.035 0.008 0.008 0.015
C46 0.027 0.020 0.022 0.004 0.019 0.007
C47 0.035 0.048 0.034 -0.005 0.017 0.012
C48 0.055 0.042 0.050 0.001 0.031 0.015
C49 0.103 0.039 0.051 -0.004 0.058 0.013
C50 0.053 0.036 0.041 -0.006 0.034 0.008
C51 0.053 0.036 0.041 -0.006 0.034 0.008
C52 0.051 0.072 0.071 -0.027 0.034 -0.006
C53 0.154 0.081 0.030 0.017 0.034 -0.011
C54 0.046 0.051 0.034 -0.001 0.003 0.002
C55 0.043 0.029 0.038 -0.002 -0.006 0.009
C56 0.037 0.024 0.052 -0.005 -0.005 0.010
C57 0.057 0.027 0.057 0.013 0.005 0.000
C58 0.032 0.042 0.053 -0.007 -0.010 0.021
C59 0.019 0.049 0.045 0.004 -0.005 -0.003
C60 0.024 0.043 0.042 0.009 0.004 0.011
C61 0.036 0.062 0.066 0.012 0.021 0.010
C62 0.039 0.094 0.112 0.007 -0.034 0.033
C63 0.046 0.043 0.084 0.016 0.016 -0.005
C64 0.039 0.045 0.047 -0.005 -0.007 -0.003
C65 0.081 0.093 0.034 -0.007 -0.003 0.037
C66 0.149 0.063 0.050 -0.016 -0.049 0.058
C67 0.065 0.075 0.116 -0.056 -0.035 0.011
C68 0.044 0.052 0.110 0.006 -0.013 -0.010
C69 0.051 0.038 0.063 -0.006 -0.011 -0.012
C70 0.204 0.154 0.035 0.028 0.026 0.068
C71 0.077 0.092 0.186 -0.038 -0.100 0.038
C72 0.035 0.048 0.084 -0.008 0.006 -0.009
C73 0.013 0.045 0.046 -0.013 0.008 0.004
C74 0.018 0.038 0.038 -0.006 0.002 0.014
C75 0.034 0.033 0.055 -0.018 0.005 0.002
C76 0.028 0.034 0.078 0.002 0.002 -0.013
C77 0.031 0.039 0.094 0.017 0.010 0.008
C78 0.041 0.035 0.031 -0.003 0.006 -0.015
C79 0.039 0.056 0.046 -0.016 0.007 0.003
C80 0.101 0.057 0.101 0.024 0.041 -0.007
C81 0.047 0.038 0.050 0.011 0.019 0.004
C82 0.022 0.054 0.042 -0.021 0.021 -0.016
C83 0.030 0.047 0.054 -0.014 0.021 -0.007
C84 0.030 0.047 0.054 -0.014 0.021 -0.007
C85 0.030 0.047 0.054 -0.014 0.021 -0.007
C86 0.035 0.067 0.046 -0.018 0.020 -0.007
C87 0.035 0.067 0.046 -0.018 0.020 -0.007
C88 0.036 0.062 0.047 -0.037 0.026 -0.021
C89 0.096 0.047 0.092 -0.026 0.008 -0.021
C90 0.040 0.066 0.047 0.002 0.022 -0.012
C91 0.024 0.034 0.044 0.004 -0.005 0.007
C92 0.038 0.025 0.042 0.004 -0.001 0.003
C93 0.047 0.042 0.059 0.007 -0.005 -0.003
C94 0.059 0.036 0.058 -0.016 -0.005 0.001
C95 0.016 0.050 0.046 0.015 -0.004 0.005
C96 0.025 0.024 0.055 0.000 0.005 0.001
C97 0.077 0.041 0.049 -0.006 0.027 -0.014
C98 0.060 0.031 0.153 -0.008 0.033 0.007
C99 0.028 0.044 0.057 -0.011 0.010 0.004
C100 0.032 0.038 0.026 -0.008 0.002 -0.005
C101 0.016 0.071 0.026 -0.013 0.016 -0.016
C102 0.037 0.050 0.044 0.000 0.006 -0.013
C103 0.039 0.043 0.046 -0.008 -0.012 -0.007
C104 0.050 0.035 0.058 -0.013 0.003 0.007
C105 0.038 0.075 0.020 0.003 0.014 -0.007
C106 0.034 0.072 0.050 0.001 0.027 -0.020
C107 0.097 0.042 0.071 -0.014 0.020 -0.020
C108 0.058 0.082 0.056 0.003 0.025 -0.007
C109 0.054 0.127 0.069 0.024 -0.019 -0.022
C110 0.051 0.217 0.041 0.012 0.004 -0.074
C111 0.077 0.129 0.049 -0.017 -0.015 -0.039
C112 0.044 0.041 0.071 -0.015 0.016 -0.015
C113 0.030 0.152 0.054 -0.012 0.021 -0.010
C114 0.030 0.152 0.054 -0.012 0.021 -0.010
C115 0.030 0.152 0.054 -0.012 0.021 -0.010
C116 0.030 0.152 0.054 -0.012 0.021 -0.010
C117 0.065 0.053 0.042 0.017 0.019 0.012
C118 0.083 0.083 0.091 0.053 0.066 0.046
C119 0.094 0.068 0.054 0.032 0.007 0.025
C120 0.071 0.082 0.073 0.015 0.032 0.041
C121 0.035 0.041 0.039 -0.004 0.003 0.009
C122 0.062 0.036 0.060 0.011 0.026 0.013
C123 0.058 0.057 0.045 0.013 0.017 0.037
C124 0.084 0.076 0.041 0.014 0.040 0.046

loop_
_atom_type_symbol
_atom_type_description
_atom_type_scat_dispersion_real
_atom_type_scat_dispersion_imag
_atom_type_scat_source
C C 0.0033 0.0016 'International Tables Vol C Tables 4.2.6.8 and 6.1.1.4'
H H 0.0000 0.0000 'International Tables Vol C Tables 4.2.6.8 and 6.1.1.4'
O O 0.0106 0.0060 'International Tables Vol C Tables 4.2.6.8 and 6.1.1.4'
Sr Sr -1.5307 3.2498 'International Tables Vol C Tables 4.2.6.8 and 6.1.1.4'
F F 0.0171 0.0103 'International Tables Vol C Tables 4.2.6.8 and 6.1.1.4'

loop_
_geom_angle_atom_site_label_1
_geom_angle_atom_site_label_2
_geom_angle_atom_site_label_3
_geom_angle
F2 Sr1 F5 71.25(18)
F2 Sr1 O2 110.3(2)
F5 Sr1 O2 178.2(2)
F2 Sr1 F1 109.6(2)
F5 Sr1 F1 70.77(19)
O2 Sr1 F1 107.7(2)
F2 Sr1 F6 69.74(18)
F5 Sr1 F6 109.79(18)
O2 Sr1 F6 70.2(2)
F1 Sr1 F6 70.78(19)
F2 Sr1 O1 106.8(2)
F5 Sr1 O1 70.4(2)
O2 Sr1 O1 109.7(3)
F1 Sr1 O1 112.8(2)
F6 Sr1 O1 176.0(2)
Sr2 F1 Sr5 109.8(2)
Sr2 F1 Sr1 108.5(2)
Sr5 F1 Sr1 109.0(2)
C1 O1 Sr7 136.7(7)
C1 O1 Sr1 112.1(6)
Sr7 O1 Sr1 108.2(3)
O1 C1 C6 121.2(11)
O1 C1 C2 118.1(11)
C6 C1 C2 120.7(11)
F5 Sr2 F1 71.50(19)
F5 Sr2 F8 109.63(18)
F1 Sr2 F8 70.20(19)
F5 Sr2 F4 71.02(19)
F1 Sr2 F4 110.86(19)
F8 Sr2 F4 70.95(19)
F5 Sr2 O11 172.5(2)
F1 Sr2 O11 102.5(2)
F8 Sr2 O11 71.5(2)
F4 Sr2 O11 115.9(2)
F5 Sr2 O12 69.8(2)
F1 Sr2 O12 110.5(2)
F8 Sr2 O12 178.7(2)
F4 Sr2 O12 107.8(2)
O11 Sr2 O12 109.3(2)
Sr3 F2 Sr4 109.0(2)
Sr3 F2 Sr1 108.7(2)
Sr4 F2 Sr1 109.8(2)
C10 O2 Sr8 133.4(7)
C10 O2 Sr1 113.8(6)
Sr8 O2 Sr1 109.2(3)
C3 C2 C1 118.0(13)
C3 C2 C7 119.4(12)
C1 C2 C7 122.7(11)
F7 Sr3 F4 71.21(18)
F7 Sr3 F2 70.62(18)
F4 Sr3 F2 111.06(19)
F7 Sr3 F5 110.53(18)
F4 Sr3 F5 71.49(19)
F2 Sr3 F5 71.44(18)
F7 Sr3 O8 177.6(2)
F4 Sr3 O8 111.0(2)
F2 Sr3 O8 108.8(2)
F5 Sr3 O8 71.2(2)
F7 Sr3 O7 70.3(2)
F4 Sr3 O7 107.7(2)
F2 Sr3 O7 110.3(2)
F5 Sr3 O7 178.3(2)
O8 Sr3 O7 108.0(2)
Sr5 F3 Sr4 107.3(2)
Sr5 F3 Sr6 109.3(2)
Sr4 F3 Sr6 107.9(2)
C19 O3 Sr8 114.6(7)
C19 O3 Sr5 133.2(7)
Sr8 O3 Sr5 107.7(3)
C2 C3 C4 121.8(13)
C2 C3 H1 119.1
C4 C3 H1 119.1
F6 Sr4 F7 110.54(18)
F6 Sr4 F2 70.68(18)
F7 Sr4 F2 70.69(19)
F6 Sr4 F3 72.05(19)
F7 Sr4 F3 71.72(18)
F2 Sr4 F3 111.43(19)
F6 Sr4 O10 70.2(2)
F7 Sr4 O10 176.7(2)
F2 Sr4 O10 112.4(2)
F3 Sr4 O10 105.8(2)
F6 Sr4 O9 171.9(2)
F7 Sr4 O9 72.4(2)
F2 Sr4 O9 104.0(2)
F3 Sr4 O9 116.0(2)
O10 Sr4 O9 107.3(2)
Sr3 F4 Sr6 109.2(2)
Sr3 F4 Sr2 108.2(2)
Sr6 F4 Sr2 108.3(2)
C28 O4 Sr10 134.9(7)
C28 O4 Sr5 116.4(7)
Sr10 O4 Sr5 108.5(3)
C5 C4 C3 115.0(13)
C5 C4 C8 125.5(15)
C3 C4 C8 119.5(14)
F8 Sr5 F1 70.26(19)
F8 Sr5 F6 109.12(18)
F1 Sr5 F6 71.41(18)
F8 Sr5 F3 70.18(18)
F1 Sr5 F3 111.23(19)
F6 Sr5 F3 71.70(18)
F8 Sr5 O3 177.0(2)
F1 Sr5 O3 107.2(2)
F6 Sr5 O3 71.0(2)
F3 Sr5 O3 112.4(2)
F8 Sr5 O4 69.7(2)
F1 Sr5 O4 112.6(2)
F6 Sr5 O4 174.5(2)
F3 Sr5 O4 103.0(2)
O3 Sr5 O4 110.5(2)
Sr7 F5 Sr2 111.0(2)
Sr7 F5 Sr3 108.9(2)
Sr2 F5 Sr3 109.2(2)
Sr7 F5 Sr1 109.9(2)
Sr2 F5 Sr1 109.2(2)
Sr3 F5 Sr1 108.6(2)
C37 O5 Sr10 129.7(6)
C37 O5 Sr6 121.4(6)
Sr10 O5 Sr6 106.9(3)
C4 C5 C6 126.0(14)
C4 C5 H2 117.0
C6 C5 H2 117.0
F8 Sr6 F4 71.26(19)
F8 Sr6 F7 108.25(18)
F4 Sr6 F7 70.34(18)
F8 Sr6 F3 69.84(18)
F4 Sr6 F3 111.13(19)
F7 Sr6 F3 71.15(18)
F8 Sr6 O5 71.0(2)
F4 Sr6 O5 102.3(2)
F7 Sr6 O5 172.1(2)
F3 Sr6 O5 115.1(2)
F8 Sr6 O6 171.2(2)
F4 Sr6 O6 113.8(2)
F7 Sr6 O6 68.3(2)
F3 Sr6 O6 101.4(2)
O5 Sr6 O6 113.6(2)
Sr4 F6 Sr8 111.0(2)
Sr4 F6 Sr5 108.9(2)
Sr8 F6 Sr5 109.0(2)
Sr4 F6 Sr1 109.8(2)
Sr8 F6 Sr1 109.2(2)
Sr5 F6 Sr1 108.8(2)
C46 O6 Sr9 143.3(6)
C46 O6 Sr6 106.4(6)
Sr9 O6 Sr6 109.1(3)
C5 C6 C1 118.4(13)
C5 C6 C9 120.6(12)
C1 C6 C9 121.0(11)
F5 Sr7 O8 71.8(2)
F5 Sr7 O12 70.8(2)
O8 Sr7 O12 111.3(3)
F5 Sr7 O1 71.3(2)
O8 Sr7 O1 106.3(3)
O12 Sr7 O1 113.1(3)
F5 Sr7 O14 136.8(2)
O8 Sr7 O14 91.6(3)
O12 Sr7 O14 79.5(2)
O1 Sr7 O14 151.2(3)
F5 Sr7 O13 160.2(3)
O8 Sr7 O13 103.9(3)
O12 Sr7 O13 127.3(3)
O1 Sr7 O13 92.1(3)
O14 Sr7 O13 61.3(3)
Sr9 F7 Sr4 108.1(2)
Sr9 F7 Sr3 109.3(2)
Sr4 F7 Sr3 109.7(2)
Sr9 F7 Sr6 111.3(2)
Sr4 F7 Sr6 109.2(2)
Sr3 F7 Sr6 109.2(2)
C55 O7 Sr9 133.4(7)
C55 O7 Sr3 117.9(6)
Sr9 O7 Sr3 108.6(3)
C2 C7 H3 109.5
C2 C7 H4 109.5
H3 C7 H4 109.5
C2 C7 H5 109.5
H3 C7 H5 109.5
H4 C7 H5 109.5
F6 Sr8 O3 72.2(2)
F6 Sr8 O2 71.4(2)
O3 Sr8 O2 106.9(2)
F6 Sr8 O10 70.3(2)
O3 Sr8 O10 108.9(2)
O2 Sr8 O10 114.7(2)
F6 Sr8 O15 139.7(2)
O3 Sr8 O15 95.5(3)
O2 Sr8 O15 147.3(3)
O10 Sr8 O15 78.4(2)
F6 Sr8 O16 156.0(3)
O3 Sr8 O16 101.4(3)
O2 Sr8 O16 89.2(3)
O10 Sr8 O16 132.5(3)
O15 Sr8 O16 62.7(3)
Sr10 F8 Sr5 109.4(2)
Sr10 F8 Sr6 109.4(2)
Sr5 F8 Sr6 110.7(2)
Sr10 F8 Sr2 108.1(2)
Sr5 F8 Sr2 109.8(2)
Sr6 F8 Sr2 109.5(2)
C64 O8 Sr7 122.0(7)
C64 O8 Sr3 126.9(7)
Sr7 O8 Sr3 108.1(3)
C4 C8 H6 109.5
C4 C8 H7 109.5
H6 C8 H7 109.5
C4 C8 H8 109.5
H6 C8 H8 109.5
H7 C8 H8 109.5
O7 Sr9 F7 71.5(2)
O7 Sr9 O6 113.5(2)
F7 Sr9 O6 70.4(2)
O7 Sr9 O9 108.7(3)
F7 Sr9 O9 73.0(2)
O6 Sr9 O9 109.3(2)
O7 Sr9 O20 111.1(3)
F7 Sr9 O20 155.6(2)
O6 Sr9 O20 87.1(2)
O9 Sr9 O20 125.4(2)
O7 Sr9 O19 84.8(2)
F7 Sr9 O19 141.6(2)
O6 Sr9 O19 148.0(2)
O9 Sr9 O19 87.3(2)
O20 Sr9 O19 61.3(2)
C73 O9 Sr9 123.9(6)
C73 O9 Sr4 127.8(6)
Sr9 O9 Sr4 105.9(2)
C6 C9 H9 109.5
C6 C9 H10 109.5
H9 C9 H10 109.5
C6 C9 H11 109.5
H9 C9 H11 109.5
H10 C9 H11 109.5
O4 Sr10 F8 71.7(2)
O4 Sr10 O11 109.8(3)
F8 Sr10 O11 72.8(2)
O4 Sr10 O5 112.8(3)
F8 Sr10 O5 71.8(2)
O11 Sr10 O5 110.3(2)
O4 Sr10 O18 81.0(3)
F8 Sr10 O18 136.7(2)
O11 Sr10 O18 86.3(2)
O5 Sr10 O18 151.4(2)
O4 Sr10 O17 114.3(3)
F8 Sr10 O17 160.1(2)
O11 Sr10 O17 119.3(2)
O5 Sr10 O17 88.8(2)
O18 Sr10 O17 62.6(2)
C82 O10 Sr8 135.2(7)
C82 O10 Sr4 114.8(6)
Sr8 O10 Sr4 108.2(3)
O2 C10 C15 121.6(10)
O2 C10 C11 117.9(10)
C15 C10 C11 120.4(10)
C91 O11 Sr10 125.6(6)
C91 O11 Sr2 126.6(7)
Sr10 O11 Sr2 106.6(3)
C12 C11 C10 119.4(11)
C12 C11 C16 117.5(11)
C10 C11 C16 123.1(10)
C100 O12 Sr7 136.5(7)
C100 O12 Sr2 114.6(6)
Sr7 O12 Sr2 108.4(3)
C11 C12 C13 120.7(12)
C11 C12 H12 119.7
C13 C12 H12 119.7
C110 O13 C109 109.3(10)
C110 O13 Sr7 121.4(8)
C109 O13 Sr7 126.4(8)
C14 C13 C17 125.1(12)
C14 C13 C12 114.7(11)
C17 C13 C12 120.2(12)
C112 O14 C111 112.6(10)
C112 O14 Sr7 119.7(7)
C111 O14 Sr7 114.0(8)
C15 C14 C13 126.5(12)
C15 C14 H13 116.8
C13 C14 H13 116.8
C113 O15 C114 109.1(10)
C113 O15 Sr8 123.8(7)
C114 O15 Sr8 117.3(8)
C14 C15 C10 118.1(12)
C14 C15 C18 123.4(11)
C10 C15 C18 118.1(11)
C115 O16 C116 109.4(10)
C115 O16 Sr8 117.3(8)
C116 O16 Sr8 130.0(7)
C11 C16 H14 109.5
C11 C16 H15 109.5
H14 C16 H15 109.5
C11 C16 H16 109.5
H14 C16 H16 109.5
H15 C16 H16 109.5
C117 O17 C118 109.2(9)
C117 O17 Sr10 125.4(7)
C118 O17 Sr10 119.2(7)
C13 C17 H17 109.5
C13 C17 H18 109.5
H17 C17 H18 109.5
C13 C17 H19 109.5
H17 C17 H19 109.5
H18 C17 H19 109.5
C120 O18 C119 121.7(10)
C120 O18 Sr10 127.4(8)
C119 O18 Sr10 106.1(7)
C15 C18 H20 109.5
C15 C18 H21 109.5
H20 C18 H21 109.5
C15 C18 H22 109.5
H20 C18 H22 109.5
H21 C18 H22 109.5
C122 O19 C121 111.5(8)
C122 O19 Sr9 112.2(6)
C121 O19 Sr9 121.0(6)
O3 C19 C24 122.0(12)
O3 C19 C20 120.3(12)
C24 C19 C20 117.7(12)
C124 O20 C123 109.8(9)
C124 O20 Sr9 126.2(7)
C123 O20 Sr9 120.6(6)
C19 C20 C21 119.4(13)
C19 C20 C25 121.0(12)
C21 C20 C25 119.4(13)
C22 C21 C20 122.2(15)
C22 C21 H23 118.9
C20 C21 H23 118.9
C21 C22 C23 118.2(14)
C21 C22 C26 120.4(17)
C23 C22 C26 121.4(16)
C24 C23 C22 121.7(14)
C24 C23 H24 119.2
C22 C23 H24 119.2
C23 C24 C19 120.8(13)
C23 C24 C27 120.4(13)
C19 C24 C27 118.9(12)
C20 C25 H25 109.5
C20 C25 H26 109.5
H25 C25 H26 109.5
C20 C25 H27 109.5
H25 C25 H27 109.5
H26 C25 H27 109.5
C22 C26 H28 109.5
C22 C26 H29 109.5
H28 C26 H29 109.5
C22 C26 H30 109.5
H28 C26 H30 109.5
H29 C26 H30 109.5
C24 C27 H31 109.5
C24 C27 H32 109.5
H31 C27 H32 109.5
C24 C27 H33 109.5
H31 C27 H33 109.5
H32 C27 H33 109.5
O4 C28 C29 122.1(11)
O4 C28 C33 118.4(12)
C29 C28 C33 119.5(12)
C30 C29 C28 120.7(12)
C30 C29 C34 121.5(13)
C28 C29 C34 117.8(12)
C29 C30 C31 121.7(14)
C29 C30 H34 119.2
C31 C30 H34 119.2
C32 C31 C30 118.4(13)
C32 C31 C35 118.0(16)
C30 C31 C35 123.5(16)
C31 C32 C33 123.3(14)
C31 C32 H35 118.3
C33 C32 H35 118.3
C28 C33 C32 116.4(13)
C28 C33 C36 121.8(12)
C32 C33 C36 121.8(13)
C29 C34 H36 109.5
C29 C34 H37 109.5
H36 C34 H37 109.5
C29 C34 H38 109.5
H36 C34 H38 109.5
H37 C34 H38 109.5
C31 C35 H39 109.5
C31 C35 H40 109.5
H39 C35 H40 109.5
C31 C35 H41 109.5
H39 C35 H41 109.5
H40 C35 H41 109.5
C33 C36 H42 109.5
C33 C36 H43 109.5
H42 C36 H43 109.5
C33 C36 H44 109.5
H42 C36 H44 109.5
H43 C36 H44 109.5
O5 C37 C42 121.9(11)
O5 C37 C38 119.9(10)
C42 C37 C38 118.2(11)
C39 C38 C37 120.2(12)
C39 C38 C43 121.2(12)
C37 C38 C43 118.4(11)
C40 C39 C38 122.9(13)
C40 C39 H45 118.6
C38 C39 H45 118.6
C39 C40 C41 114.7(12)
C39 C40 C44 121.4(13)
C41 C40 C44 124.0(13)
C42 C41 C40 125.4(12)
C42 C41 H46 117.3
C40 C41 H46 117.3
C41 C42 C37 118.7(12)
C41 C42 C45 122.7(12)
C37 C42 C45 118.6(10)
C38 C43 H47 109.5
C38 C43 H48 109.5
H47 C43 H48 109.5
C38 C43 H49 109.5
H47 C43 H49 109.5
H48 C43 H49 109.5
C40 C44 H50 109.5
C40 C44 H51 109.5
H50 C44 H51 109.5
C40 C44 H52 109.5
H50 C44 H52 109.5
H51 C44 H52 109.5
C42 C45 H53 109.5
C42 C45 H54 109.5
H53 C45 H54 109.5
C42 C45 H55 109.5
H53 C45 H55 109.5
H54 C45 H55 109.5
O6 C46 C47 122.1(10)
O6 C46 C51 118.2(9)
C47 C46 C51 119.6(10)
C48 C47 C46 120.5(12)
C48 C47 C52 119.2(12)
C46 C47 C52 120.2(11)
C47 C48 C49 124.9(13)
C47 C48 H56 117.5
C49 C48 H56 117.5
C48 C49 C50 114.7(12)
C48 C49 C53 126.2(14)
C50 C49 C53 119.1(15)
C51 C50 C49 122.7(13)
C51 C50 H57 118.6
C49 C50 H57 118.6
C50 C51 C46 117.3(11)
C50 C51 C54 122.1(12)
C46 C51 C54 120.5(10)
C47 C52 H58 109.5
C47 C52 H59 109.5
H58 C52 H59 109.5
C47 C52 H60 109.5
H58 C52 H60 109.5
H59 C52 H60 109.5
C49 C53 H61 109.5
C49 C53 H62 109.5
H61 C53 H62 109.5
C49 C53 H63 109.5
H61 C53 H63 109.5
H62 C53 H63 109.5
C51 C54 H64 109.5
C51 C54 H65 109.5
H64 C54 H65 109.5
C51 C54 H66 109.5
H64 C54 H66 109.5
H65 C54 H66 109.5
O7 C55 C60 121.8(11)
O7 C55 C56 118.5(11)
C60 C55 C56 119.7(10)
C57 C56 C55 117.0(12)
C57 C56 C61 121.2(12)
C55 C56 C61 121.7(11)
C56 C57 C58 123.9(12)
C56 C57 H67 118.0
C58 C57 H67 118.0
C57 C58 C59 117.0(11)
C57 C58 C62 122.5(13)
C59 C58 C62 120.5(13)
C60 C59 C58 120.8(12)
C60 C59 H68 119.6
C58 C59 H68 119.6
C59 C60 C55 121.5(12)
C59 C60 C63 121.1(11)
C55 C60 C63 117.4(10)
C56 C61 H69 109.5
C56 C61 H70 109.5
H69 C61 H70 109.5
C56 C61 H71 109.5
H69 C61 H71 109.5
H70 C61 H71 109.5
C58 C62 H72 109.5
C58 C62 H73 109.5
H72 C62 H73 109.5
C58 C62 H74 109.5
H72 C62 H74 109.5
H73 C62 H74 109.5
C60 C63 H75 109.5
C60 C63 H76 109.5
H75 C63 H76 109.5
C60 C63 H77 109.5
H75 C63 H77 109.5
H76 C63 H77 109.5
O8 C64 C69 121.5(12)
O8 C64 C65 120.1(13)
C69 C64 C65 118.4(13)
C66 C65 C64 116.7(16)
C66 C65 C70 123.3(15)
C64 C65 C70 120.0(13)
C67 C66 C65 123.1(16)
C67 C66 H78 118.4
C65 C66 H78 118.4
C68 C67 C66 117.1(15)
C68 C67 C71 126(2)
C66 C67 C71 117(2)
C67 C68 C69 124.1(17)
C67 C68 H79 118.0
C69 C68 H79 118.0
C64 C69 C68 120.5(14)
C64 C69 C72 120.3(12)
C68 C69 C72 119.2(14)
C65 C70 H80 109.5
C65 C70 H81 109.5
H80 C70 H81 109.5
C65 C70 H82 109.5
H80 C70 H82 109.5
H81 C70 H82 109.5
C67 C71 H83 109.5
C67 C71 H84 109.5
H83 C71 H84 109.5
C67 C71 H85 109.5
H83 C71 H85 109.5
H84 C71 H85 109.5
C69 C72 H86 109.5
C69 C72 H87 109.5
H86 C72 H87 109.5
C69 C72 H88 109.5
H86 C72 H88 109.5
H87 C72 H88 109.5
O9 C73 C74 120.9(11)
O9 C73 C78 120.1(10)
C74 C73 C78 118.9(11)
C73 C74 C75 120.8(11)
C73 C74 C79 119.7(11)
C75 C74 C79 119.5(11)
C76 C75 C74 120.4(11)
C76 C75 H89 119.8
C74 C75 H89 119.8
C75 C76 C77 119.1(11)
C75 C76 C80 121.2(13)
C77 C76 C80 119.6(13)
C78 C77 C76 121.2(13)
C78 C77 H90 119.4
C76 C77 H90 119.4
C77 C78 C73 119.5(12)
C77 C78 C81 118.6(11)
C73 C78 C81 121.9(10)
C74 C79 H91 109.5
C74 C79 H92 109.5
H91 C79 H92 109.5
C74 C79 H93 109.5
H91 C79 H93 109.5
H92 C79 H93 109.5
C76 C80 H94 109.5
C76 C80 H95 109.5
H94 C80 H95 109.5
C76 C80 H96 109.5
H94 C80 H96 109.5
H95 C80 H96 109.5
C78 C81 H97 109.5
C78 C81 H98 109.5
H97 C81 H98 109.5
C78 C81 H99 109.5
H97 C81 H99 109.5
H98 C81 H99 109.5
O10 C82 C83 121.3(11)
O10 C82 C87 118.2(10)
C83 C82 C87 120.5(11)
C82 C83 C84 118.4(12)
C82 C83 C88 122.1(11)
C84 C83 C88 119.4(11)
C85 C84 C83 121.2(12)
C85 C84 H100 119.4
C83 C84 H100 119.4
C86 C85 C84 120.5(12)
C86 C85 C89 118.8(13)
C84 C85 C89 120.6(12)
C85 C86 C87 119.2(13)
C85 C86 H101 120.4
C87 C86 H101 120.4
C86 C87 C82 120.1(11)
C86 C87 C90 118.9(12)
C82 C87 C90 121.0(11)
C83 C88 H102 109.5
C83 C88 H103 109.5
H102 C88 H103 109.5
C83 C88 H104 109.5
H102 C88 H104 109.5
H103 C88 H104 109.5
C85 C89 H105 109.5
C85 C89 H106 109.5
H105 C89 H106 109.5
C85 C89 H107 109.5
H105 C89 H107 109.5
H106 C89 H107 109.5
C87 C90 H108 109.5
C87 C90 H109 109.5
H108 C90 H109 109.5
C87 C90 H110 109.5
H108 C90 H110 109.5
H109 C90 H110 109.5
O11 C91 C96 120.9(11)
O11 C91 C92 118.6(11)
C96 C91 C92 120.4(11)
C93 C92 C91 118.3(12)
C93 C92 C97 119.8(11)
C91 C92 C97 121.8(10)
C92 C93 C94 122.2(13)
C92 C93 H111 118.9
C94 C93 H111 118.9
C95 C94 C93 115.9(11)
C95 C94 C98 123.1(13)
C93 C94 C98 120.9(13)
C94 C95 C96 123.0(12)
C94 C95 H112 118.5
C96 C95 H112 118.5
C91 C96 C95 120.0(11)
C91 C96 C99 120.6(10)
C95 C96 C99 119.1(11)
C92 C97 H113 109.5
C92 C97 H114 109.5
H113 C97 H114 109.5
C92 C97 H115 109.5
H113 C97 H115 109.5
H114 C97 H115 109.5
C94 C98 H116 109.5
C94 C98 H117 109.5
H116 C98 H117 109.5
C94 C98 H118 109.5
H116 C98 H118 109.5
H117 C98 H118 109.5
C96 C99 H119 109.5
C96 C99 H120 109.5
H119 C99 H120 109.5
C96 C99 H121 109.5
H119 C99 H121 109.5
H120 C99 H121 109.5
O12 C100 C101 122.5(10)
O12 C100 C105 119.6(10)
C101 C100 C105 117.9(10)
C100 C101 C102 120.3(11)
C100 C101 C106 120.5(11)
C102 C101 C106 119.2(11)
C103 C102 C101 120.3(12)
C103 C102 H122 119.8
C101 C102 H122 119.8
C102 C103 C104 118.8(12)
C102 C103 C107 121.6(13)
C104 C103 C107 119.3(12)
C105 C104 C103 123.0(12)
C105 C104 H123 118.5
C103 C104 H123 118.5
C104 C105 C100 119.6(11)
C104 C105 C108 123.5(12)
C100 C105 C108 116.9(12)
C101 C106 H124 109.5
C101 C106 H125 109.5
H124 C106 H125 109.5
C101 C106 H126 109.5
H124 C106 H126 109.5
H125 C106 H126 109.5
C103 C107 H127 109.5
C103 C107 H128 109.5
H127 C107 H128 109.5
C103 C107 H129 109.5
H127 C107 H129 109.5
H128 C107 H129 109.5
C105 C108 H130 109.5
C105 C108 H131 109.5
H130 C108 H131 109.5
C105 C108 H132 109.5
H130 C108 H132 109.5
H131 C108 H132 109.5
O13 C109 H133 109.5
O13 C109 H134 109.5
H133 C109 H134 109.5
O13 C109 H135 109.5
H133 C109 H135 109.5
H134 C109 H135 109.5
O13 C110 C111 103.8(13)
O13 C110 H136 111.0
C111 C110 H136 111.0
O13 C110 H137 111.0
C111 C110 H137 111.0
H136 C110 H137 109.0
O14 C111 C110 108.7(14)
O14 C111 H138 109.9
C110 C111 H138 109.9
O14 C111 H139 109.9
C110 C111 H139 109.9
H138 C111 H139 108.3
O14 C112 H140 109.5
O14 C112 H141 109.5
H140 C112 H141 109.5
O14 C112 H142 109.5
H140 C112 H142 109.5
H141 C112 H142 109.5
O15 C113 H143 109.5
O15 C113 H144 109.5
H143 C113 H144 109.5
O15 C113 H145 109.5
H143 C113 H145 109.5
H144 C113 H145 109.5
O15 C114 C115 107.6(11)
O15 C114 H146 110.2
C115 C114 H146 110.2
O15 C114 H147 110.2
C115 C114 H147 110.2
H146 C114 H147 108.5
O16 C115 C114 110.1(11)
O16 C115 H148 109.6
C114 C115 H148 109.6
O16 C115 H149 109.6
C114 C115 H149 109.6
H148 C115 H149 108.2
O16 C116 H150 109.5
O16 C116 H151 109.5
H150 C116 H151 109.5
O16 C116 H152 109.5
H150 C116 H152 109.5
H151 C116 H152 109.5
O17 C117 H153 109.5
O17 C117 H154 109.5
H153 C117 H154 109.5
O17 C117 H155 109.5
H153 C117 H155 109.5
H154 C117 H155 109.5
C119 C118 O17 108.3(12)
C119 C118 H156 110.0
O17 C118 H156 110.0
C119 C118 H157 110.0
O17 C118 H157 110.0
H156 C118 H157 108.4
C118 C119 O18 116.6(13)
C118 C119 H158 108.2
O18 C119 H158 108.2
C118 C119 H159 108.2
O18 C119 H159 108.2
H158 C119 H159 107.3
O18 C120 H160 109.5
O18 C120 H161 109.5
H160 C120 H161 109.5
O18 C120 H162 109.5
H160 C120 H162 109.5
H161 C120 H162 109.5
O19 C121 H163 109.5
O19 C121 H164 109.5
H163 C121 H164 109.5
O19 C121 H165 109.5
H163 C121 H165 109.5
H164 C121 H165 109.5
O19 C122 C123 107.2(10)
O19 C122 H166 110.3
C123 C122 H166 110.3
O19 C122 H167 110.3
C123 C122 H167 110.3
H166 C122 H167 108.5
O20 C123 C122 108.3(9)
O20 C123 H168 110.0
C122 C123 H168 110.0
O20 C123 H169 110.0
C122 C123 H169 110.0
H168 C123 H169 108.4
O20 C124 H170 109.5
O20 C124 H171 109.5
H170 C124 H171 109.5
O20 C124 H172 109.5
H170 C124 H172 109.5
H171 C124 H172 109.5

loop_
_geom_bond_atom_site_label_1
_geom_bond_atom_site_label_2
_geom_bond_distance
Sr1 F2 2.443(6)
Sr1 F5 2.444(6)
Sr1 O2 2.456(7)
Sr1 F1 2.463(6)
Sr1 F6 2.467(5)
Sr1 O1 2.475(7)
F1 Sr2 2.433(6)
F1 Sr5 2.446(6)
O1 C1 1.357(13)
O1 Sr7 2.442(8)
C1 C6 1.378(16)
C1 C2 1.409(16)
Sr2 F5 2.431(6)
Sr2 F8 2.448(6)
Sr2 F4 2.468(6)
Sr2 O11 2.482(7)
Sr2 O12 2.492(7)
F2 Sr3 2.437(6)
F2 Sr4 2.437(6)
O2 C10 1.353(12)
O2 Sr8 2.433(7)
C2 C3 1.399(16)
C2 C7 1.494(17)
Sr3 F7 2.430(5)
Sr3 F4 2.432(6)
Sr3 F5 2.439(6)
Sr3 O8 2.453(7)
Sr3 O7 2.466(7)
F3 Sr5 2.452(6)
F3 Sr4 2.461(5)
F3 Sr6 2.462(6)
O3 C19 1.298(13)
O3 Sr8 2.428(7)
O3 Sr5 2.477(7)
C3 C4 1.441(19)
C3 H1 0.9500
Sr4 F6 2.416(5)
Sr4 F7 2.425(5)
Sr4 O10 2.463(7)
Sr4 O9 2.473(7)
F4 Sr6 2.456(6)
O4 C28 1.350(13)
O4 Sr10 2.386(8)
O4 Sr5 2.492(8)
C4 C5 1.346(18)
C4 C8 1.510(18)
Sr5 F8 2.431(6)
Sr5 F6 2.446(5)
F5 Sr7 2.423(6)
O5 C37 1.348(13)
O5 Sr10 2.457(7)
O5 Sr6 2.481(7)
C5 C6 1.370(17)
C5 H2 0.9500
Sr6 F8 2.441(6)
Sr6 F7 2.458(5)
Sr6 O6 2.518(7)
F6 Sr8 2.420(5)
O6 C46 1.317(11)
O6 Sr9 2.426(7)
C6 C9 1.504(17)
Sr7 O8 2.434(8)
Sr7 O12 2.438(7)
Sr7 O14 2.653(8)
Sr7 O13 2.653(9)
F7 Sr9 2.421(5)
O7 C55 1.361(12)
O7 Sr9 2.405(7)
C7 H3 0.9800
C7 H4 0.9800
C7 H5 0.9800
Sr8 O10 2.458(7)
Sr8 O15 2.631(8)
Sr8 O16 2.665(8)
F8 Sr10 2.420(5)
O8 C64 1.340(13)
C8 H6 0.9800
C8 H7 0.9800
C8 H8 0.9800
Sr9 O9 2.441(7)
Sr9 O20 2.660(7)
Sr9 O19 2.683(7)
O9 C73 1.344(13)
C9 H9 0.9800
C9 H10 0.9800
C9 H11 0.9800
Sr10 O11 2.433(7)
Sr10 O18 2.662(7)
Sr10 O17 2.667(8)
O10 C82 1.347(13)
C10 C15 1.382(15)
C10 C11 1.429(15)
O11 C91 1.359(12)
C11 C12 1.403(16)
C11 C16 1.536(15)
O12 C100 1.341(12)
C12 C13 1.461(16)
C12 H12 0.9500
O13 C110 1.442(16)
O13 C109 1.487(17)
C13 C14 1.381(16)
C13 C17 1.458(16)
O14 C112 1.438(14)
O14 C111 1.451(16)
C14 C15 1.376(15)
C14 H13 0.9500
O15 C113 1.385(14)
O15 C114 1.405(15)
C15 C18 1.513(17)
O16 C115 1.422(16)
O16 C116 1.439(15)
C16 H14 0.9800
C16 H15 0.9800
C16 H16 0.9800
O17 C117 1.406(14)
O17 C118 1.429(14)
C17 H17 0.9800
C17 H18 0.9800
C17 H19 0.9800
O18 C120 1.353(14)
O18 C119 1.463(14)
C18 H20 0.9800
C18 H21 0.9800
C18 H22 0.9800
O19 C122 1.445(14)
O19 C121 1.448(12)
C19 C24 1.400(17)
C19 C20 1.418(17)
O20 C124 1.415(13)
O20 C123 1.473(13)
C20 C21 1.442(17)
C20 C25 1.513(18)
C21 C22 1.34(2)
C21 H23 0.9500
C22 C23 1.41(2)
C22 C26 1.508(19)
C23 C24 1.398(17)
C23 H24 0.9500
C24 C27 1.469(18)
C25 H25 0.9800
C25 H26 0.9800
C25 H27 0.9800
C26 H28 0.9800
C26 H29 0.9800
C26 H30 0.9800
C27 H31 0.9800
C27 H32 0.9800
C27 H33 0.9800
C28 C29 1.403(17)
C28 C33 1.415(16)
C29 C30 1.369(16)
C29 C34 1.535(17)
C30 C31 1.391(19)
C30 H34 0.9500
C31 C32 1.34(2)
C31 C35 1.56(2)
C32 C33 1.445(18)
C32 H35 0.9500
C33 C36 1.469(18)
C34 H36 0.9800
C34 H37 0.9800
C34 H38 0.9800
C35 H39 0.9800
C35 H40 0.9800
C35 H41 0.9800
C36 H42 0.9800
C36 H43 0.9800
C36 H44 0.9800
C37 C42 1.412(15)
C37 C38 1.423(16)
C38 C39 1.399(16)
C38 C43 1.514(16)
C39 C40 1.397(17)
C39 H45 0.9500
C40 C41 1.409(18)
C40 C44 1.562(18)
C41 C42 1.380(16)
C41 H46 0.9500
C42 C45 1.496(16)
C43 H47 0.9800
C43 H48 0.9800
C43 H49 0.9800
C44 H50 0.9800
C44 H51 0.9800
C44 H52 0.9800
C45 H53 0.9800
C45 H54 0.9800
C45 H55 0.9800
C46 C47 1.372(15)
C46 C51 1.432(15)
C47 C48 1.342(16)
C47 C52 1.461(16)
C48 C49 1.387(18)
C48 H56 0.9500
C49 C50 1.424(17)
C49 C53 1.525(17)
C50 C51 1.405(15)
C50 H57 0.9500
C51 C54 1.489(16)
C52 H58 0.9800
C52 H59 0.9800
C52 H60 0.9800
C53 H61 0.9800
C53 H62 0.9800
C53 H63 0.9800
C54 H64 0.9800
C54 H65 0.9800
C54 H66 0.9800
C55 C60 1.397(16)
C55 C56 1.436(16)
C56 C57 1.367(16)
C56 C61 1.505(16)
C57 C58 1.391(17)
C57 H67 0.9500
C58 C59 1.432(16)
C58 C62 1.515(16)
C59 C60 1.335(14)
C59 H68 0.9500
C60 C63 1.560(16)
C61 H69 0.9800
C61 H70 0.9800
C61 H71 0.9800
C62 H72 0.9800
C62 H73 0.9800
C62 H74 0.9800
C63 H75 0.9800
C63 H76 0.9800
C63 H77 0.9800
C64 C69 1.371(18)
C64 C65 1.438(18)
C65 C66 1.43(2)
C65 C70 1.53(2)
C66 C67 1.39(2)
C66 H78 0.9500
C67 C68 1.31(2)
C67 C71 1.533(19)
C68 C69 1.411(17)
C68 H79 0.9500
C69 C72 1.485(17)
C70 H80 0.9800
C70 H81 0.9800
C70 H82 0.9800
C71 H83 0.9800
C71 H84 0.9800
C71 H85 0.9800
C72 H86 0.9800
C72 H87 0.9800
C72 H88 0.9800
C73 C74 1.386(14)
C73 C78 1.413(15)
C74 C75 1.393(15)
C74 C79 1.495(16)
C75 C76 1.382(17)
C75 H89 0.9500
C76 C77 1.396(17)
C76 C80 1.537(17)
C77 C78 1.385(15)
C77 H90 0.9500
C78 C81 1.510(15)
C79 H91 0.9800
C79 H92 0.9800
C79 H93 0.9800
C80 H94 0.9800
C80 H95 0.9800
C80 H96 0.9800
C81 H97 0.9800
C81 H98 0.9800
C81 H99 0.9800
C82 C83 1.375(15)
C82 C87 1.412(16)
C83 C84 1.409(15)
C83 C88 1.490(16)
C84 C85 1.382(16)
C84 H100 0.9500
C85 C86 1.378(16)
C85 C89 1.533(16)
C86 C87 1.398(17)
C86 H101 0.9500
C87 C90 1.520(16)
C88 H102 0.9800
C88 H103 0.9800
C88 H104 0.9800
C89 H105 0.9800
C89 H106 0.9800
C89 H107 0.9800
C90 H108 0.9800
C90 H109 0.9800
C90 H110 0.9800
C91 C96 1.374(16)
C91 C92 1.404(16)
C92 C93 1.401(16)
C92 C97 1.484(16)
C93 C94 1.433(18)
C93 H111 0.9500
C94 C95 1.378(17)
C94 C98 1.498(16)
C95 C96 1.394(15)
C95 H112 0.9500
C96 C99 1.518(15)
C97 H113 0.9800
C97 H114 0.9800
C97 H115 0.9800
C98 H116 0.9800
C98 H117 0.9800
C98 H118 0.9800
C99 H119 0.9800
C99 H120 0.9800
C99 H121 0.9800
C100 C101 1.363(15)
C100 C105 1.449(15)
C101 C102 1.444(16)
C101 C106 1.493(15)
C102 C103 1.353(16)
C102 H122 0.9500
C103 C104 1.385(17)
C103 C107 1.517(16)
C104 C105 1.343(16)
C104 H123 0.9500
C105 C108 1.515(16)
C106 H124 0.9800
C106 H125 0.9800
C106 H126 0.9800
C107 H127 0.9800
C107 H128 0.9800
C107 H129 0.9800
C108 H130 0.9800
C108 H131 0.9800
C108 H132 0.9800
C109 H133 0.9800
C109 H134 0.9800
C109 H135 0.9800
C110 C111 1.52(2)
C110 H136 0.9900
C110 H137 0.9900
C111 H138 0.9900
C111 H139 0.9900
C112 H140 0.9800
C112 H141 0.9800
C112 H142 0.9800
C113 H143 0.9800
C113 H144 0.9800
C113 H145 0.9800
C114 C115 1.552(18)
C114 H146 0.9900
C114 H147 0.9900
C115 H148 0.9900
C115 H149 0.9900
C116 H150 0.9800
C116 H151 0.9800
C116 H152 0.9800
C117 H153 0.9800
C117 H154 0.9800
C117 H155 0.9800
C118 C119 1.383(18)
C118 H156 0.9900
C118 H157 0.9900
C119 H158 0.9900
C119 H159 0.9900
C120 H160 0.9800
C120 H161 0.9800
C120 H162 0.9800
C121 H163 0.9800
C121 H164 0.9800
C121 H165 0.9800
C122 C123 1.518(16)
C122 H166 0.9900
C122 H167 0.9900
C123 H168 0.9900
C123 H169 0.9900
C124 H170 0.9800
C124 H171 0.9800
C124 H172 0.9800

loop_
_platon_squeeze_void_nr
_platon_squeeze_void_average_x
_platon_squeeze_void_average_y
_platon_squeeze_void_average_z
_platon_squeeze_void_volume
_platon_squeeze_void_count_electrons
_platon_squeeze_void_content
1 0.246 0.061 0.637 427 227 '4(C4 H10 O2)'
2 0.254 0.561 0.863 427 202 '4(C4 H10 O2)'
3 0.083 0.825 0.246 12 1 ' '
4 0.148 0.494 0.630 18 11 ' '
5 0.208 0.733 0.108 8 4 ' '
6 0.292 0.233 0.392 8 0 ' '
7 0.352 0.994 0.870 18 7 ' '
8 0.417 0.325 0.253 12 2 ' '
9 0.746 0.439 0.137 426 216 '4(C4 H10 O2)'
10 0.754 0.939 0.363 427 177 '4(C4 H10 O2)'
11 0.583 0.675 0.746 12 3 ' '
12 0.648 0.006 0.130 18 9 ' '
13 0.708 0.767 0.608 8 2 ' '
14 0.792 0.267 0.892 8 -1 ' '
15 0.852 0.506 0.370 18 7 ' '
16 0.917 0.175 0.753 12 5 ' '
